data_7012218
loop_
_publ_author_name
'Frank Wiesbrock'
'Hubert Schmidbaur'

_publ_section_title
;
 The structural chemistry of lithium, sodium and potassium anthranilate
 hydrates
;
_journal_issue 24
_journal_name_full 'J. Chem. Soc., Dalton Trans.'
_journal_page_first 4703
_journal_page_last 4708
_journal_paper_doi 10.1039/b208836n
_journal_year 2002
_chemical_formula_sum 'C7 H8 K N O3'
_chemical_formula_weight 193.24
_chemical_name_systematic
; 
? 
;
_space_group_IT_number 14
_symmetry_cell_setting monoclinic
_symmetry_space_group_name_Hall '-P 2ybc'
_symmetry_space_group_name_H-M 'P 1 21/c 1'
_atom_sites_solution_hydrogens geom
_atom_sites_solution_primary direct
_atom_sites_solution_secondary difmap
_audit_creation_method SHELXL-97
_cell_angle_alpha 90.00
_cell_angle_beta 96.897(1)
_cell_angle_gamma 90.00
_cell_formula_units_Z 4
_cell_length_a 14.7016(3)
_cell_length_b 7.6112(1)
_cell_length_c 7.4325(1)
_cell_measurement_reflns_used 36873
_cell_measurement_temperature 143(2)
_cell_volume 825.65(2)
_computing_cell_refinement DENZO
_computing_data_collection XPRESS
_computing_data_reduction SCALEPACK
_computing_molecular_graphics SHELXTL
_computing_publication_material 'SHELXL-97 (Sheldrick, 1997)'
_computing_structure_refinement 'SHELXL-97 (Sheldrick, 1997)'
_computing_structure_solution 'SHELXS-97 (Sheldrick, 1990)'
_diffrn_ambient_temperature 143(2)
_diffrn_measured_fraction_theta_full 0.992
_diffrn_measured_fraction_theta_max 0.992
_diffrn_measurement_device_type 'Nonius DIP 2020'
_diffrn_measurement_method phi-rotation
_diffrn_radiation_monochromator graphite
_diffrn_radiation_source 'fine-focus sealed tube'
_diffrn_radiation_type MoK\a
_diffrn_radiation_wavelength 0.71073
_diffrn_reflns_av_R_equivalents 0.033
_diffrn_reflns_av_sigmaI/netI 0.0251
_diffrn_reflns_limit_h_max 21
_diffrn_reflns_limit_h_min -21
_diffrn_reflns_limit_k_max 0
_diffrn_reflns_limit_k_min -11
_diffrn_reflns_limit_l_max 11
_diffrn_reflns_limit_l_min 0
_diffrn_reflns_number 36873
_diffrn_reflns_theta_full 31.92
_diffrn_reflns_theta_max 31.92
_diffrn_reflns_theta_min 3.85
_exptl_absorpt_coefficient_mu 0.607
_exptl_absorpt_correction_type none
_exptl_crystal_colour colourless
_exptl_crystal_density_diffrn 1.555
_exptl_crystal_density_method 'not measured'
_exptl_crystal_description block
_exptl_crystal_F_000 400
_exptl_crystal_size_max 0.40
_exptl_crystal_size_mid 0.30
_exptl_crystal_size_min 0.10
_refine_diff_density_max 0.314
_refine_diff_density_min -0.729
_refine_diff_density_rms 0.096
_refine_ls_extinction_method none
_refine_ls_goodness_of_fit_ref 1.059
_refine_ls_hydrogen_treatment mixed
_refine_ls_matrix_type full
_refine_ls_number_parameters 141
_refine_ls_number_reflns 2822
_refine_ls_number_restraints 0
_refine_ls_restrained_S_all 1.059
_refine_ls_R_factor_all 0.0459
_refine_ls_R_factor_gt 0.0447
_refine_ls_shift/su_max 0.001
_refine_ls_shift/su_mean 0.000
_refine_ls_structure_factor_coef Fsqd
_refine_ls_weighting_details 'calc w=1/[\s^2^(Fo^2^)+(0.0765P)^2^+0.3449P] where P=(Fo^2^+2Fc^2^)/3'
_refine_ls_weighting_scheme calc
_refine_ls_wR_factor_gt 0.1202
_refine_ls_wR_factor_ref 0.1221
_reflns_number_gt 2717
_reflns_number_total 2822
_reflns_threshold_expression >2sigma(I)
_cod_data_source_file b208836n.txt
_cod_data_source_block wies7
_cod_depositor_comments
;
The following automatic conversions were performed:
'_symmetry_cell_setting' value 'Monoclinic' changed to 'monoclinic'
according to '/home/saulius/struct/CIF-dictionaries/cif_core.dic'
dictionary named 'cif_core.dic' version 2.4.1 from 2010-06-29.

Automatic conversion script
Id: cif_fix_enum 1527 2010-12-29 10:47:43Z saulius 
;
_cod_original_sg_symbol_H-M P2(1)/c
_cod_database_code 7012218

loop_
_symmetry_equiv_pos_as_xyz
'x, y, z'
'-x, y+1/2, -z+1/2'
'-x, -y, -z'
'x, -y-1/2, z-1/2'

loop_
_atom_site_label
_atom_site_type_symbol
_atom_site_fract_x
_atom_site_fract_y
_atom_site_fract_z
_atom_site_U_iso_or_equiv
_atom_site_adp_type
_atom_site_occupancy
_atom_site_symmetry_multiplicity
_atom_site_calc_flag
_atom_site_refinement_flags
_atom_site_disorder_assembly
_atom_site_disorder_group
K1 K 0.480641(17) 0.75009(3) 0.43331(3) 0.01927(11) Uani 1 1 d . . .
C1 C 0.24868(7) 1.05107(14) 0.23037(15) 0.0174(2) Uani 1 1 d . . .
O1 O 0.39493(6) 0.97129(12) 0.14421(13) 0.02225(19) Uani 1 1 d . . .
C7 C 0.34937(7) 1.08405(14) 0.21966(15) 0.0170(2) Uani 1 1 d . . .
C6 C 0.20616(9) 1.14841(17) 0.35620(17) 0.0232(2) Uani 1 1 d . . .
N1 N 0.23415(8) 0.82005(16) -0.00228(16) 0.0259(2) Uani 1 1 d . . .
C2 C 0.19646(8) 0.92639(15) 0.12186(16) 0.0194(2) Uani 1 1 d . . .
C3 C 0.10323(9) 0.90510(18) 0.14389(18) 0.0258(2) Uani 1 1 d . . .
C4 C 0.06307(9) 1.0018(2) 0.2717(2) 0.0298(3) Uani 1 1 d . . .
O2 O 0.38331(7) 1.22464(12) 0.28994(13) 0.02159(19) Uani 1 1 d . . .
O01 O 0.37330(7) 0.56353(14) 0.17017(14) 0.0272(2) Uani 1 1 d . . .
C5 C 0.11456(9) 1.1246(2) 0.37989(19) 0.0294(3) Uani 1 1 d . . .
H6 H 0.2438(17) 1.236(3) 0.430(3) 0.031(6) Uiso 1 1 d . . .
H3 H 0.0666(15) 0.815(3) 0.061(3) 0.033(5) Uiso 1 1 d . . .
H01 H 0.3647(17) 0.453(4) 0.215(3) 0.051(7) Uiso 1 1 d . . .
H5 H 0.0859(17) 1.193(3) 0.476(3) 0.043(6) Uiso 1 1 d . . .
H4 H -0.0047(15) 0.984(3) 0.289(3) 0.043(6) Uiso 1 1 d . . .
H12 H 0.2882(14) 0.864(3) -0.034(3) 0.033(5) Uiso 1 1 d . . .
H11 H 0.1943(19) 0.773(3) -0.095(4) 0.042(7) Uiso 1 1 d . . .
H02 H 0.316(2) 0.607(4) 0.112(4) 0.063(8) Uiso 1 1 d . . .

loop_
_atom_site_aniso_label
_atom_site_aniso_U_11
_atom_site_aniso_U_22
_atom_site_aniso_U_33
_atom_site_aniso_U_23
_atom_site_aniso_U_13
_atom_site_aniso_U_12
K1 0.02110(16) 0.01986(16) 0.01699(15) -0.00050(7) 0.00282(10) 0.00039(7)
C1 0.0187(4) 0.0169(4) 0.0166(4) 0.0007(3) 0.0016(3) 0.0002(3)
O1 0.0211(4) 0.0194(4) 0.0271(4) -0.0026(3) 0.0063(3) 0.0010(3)
C7 0.0191(4) 0.0158(4) 0.0161(4) 0.0015(3) 0.0020(3) 0.0001(3)
C6 0.0232(5) 0.0249(5) 0.0219(5) -0.0033(4) 0.0044(4) 0.0021(4)
N1 0.0256(5) 0.0263(5) 0.0251(5) -0.0089(4) 0.0000(4) -0.0023(4)
C2 0.0208(5) 0.0183(5) 0.0186(5) 0.0011(4) -0.0001(4) -0.0010(4)
C3 0.0211(5) 0.0286(6) 0.0269(6) 0.0030(5) -0.0001(4) -0.0040(4)
C4 0.0192(5) 0.0393(7) 0.0313(6) 0.0045(5) 0.0051(4) -0.0001(5)
O2 0.0230(4) 0.0189(4) 0.0225(4) -0.0029(3) 0.0013(3) -0.0035(3)
O01 0.0285(5) 0.0217(4) 0.0298(5) 0.0034(3) -0.0027(4) -0.0043(3)
C5 0.0240(6) 0.0370(7) 0.0283(6) -0.0018(5) 0.0080(4) 0.0050(5)

loop_
_atom_type_symbol
_atom_type_description
_atom_type_scat_dispersion_real
_atom_type_scat_dispersion_imag
_atom_type_scat_source
C C 0.0033 0.0016 'International Tables Vol C Tables 4.2.6.8 and 6.1.1.4'
H H 0.0000 0.0000 'International Tables Vol C Tables 4.2.6.8 and 6.1.1.4'
N N 0.0061 0.0033 'International Tables Vol C Tables 4.2.6.8 and 6.1.1.4'
O O 0.0106 0.0060 'International Tables Vol C Tables 4.2.6.8 and 6.1.1.4'
K K 0.2009 0.2494 'International Tables Vol C Tables 4.2.6.8 and 6.1.1.4'

loop_
_geom_angle_atom_site_label_1
_geom_angle_atom_site_label_2
_geom_angle_atom_site_label_3
_geom_angle
_geom_angle_site_symmetry_1
_geom_angle_site_symmetry_3
_geom_angle_publ_flag
O2 K1 O1 87.54(3) 3_676 4_576 ?
O2 K1 O2 86.49(3) 3_676 2_645 ?
O1 K1 O2 136.52(3) 4_576 2_645 ?
O2 K1 O01 152.48(3) 3_676 . ?
O1 K1 O01 79.85(3) 4_576 . ?
O2 K1 O01 86.08(3) 2_645 . ?
O2 K1 O01 84.79(3) 3_676 4_576 ?
O1 K1 O01 68.01(3) 4_576 4_576 ?
O2 K1 O01 153.51(3) 2_645 4_576 ?
O01 K1 O01 112.28(4) . 4_576 ?
O2 K1 O1 137.80(3) 3_676 . ?
O1 K1 O1 126.79(4) 4_576 . ?
O2 K1 O1 82.92(3) 2_645 . ?
O01 K1 O1 67.16(3) . . ?
O01 K1 O1 86.88(3) 4_576 . ?
O2 K1 O1 77.08(3) 3_676 2_645 ?
O1 K1 O1 90.47(3) 4_576 2_645 ?
O2 K1 O1 46.28(3) 2_645 2_645 ?
O01 K1 O1 78.66(3) . 2_645 ?
O01 K1 O1 152.49(3) 4_576 2_645 ?
O1 K1 O1 120.387(15) . 2_645 ?
O2 K1 C7 75.81(3) 3_676 2_645 ?
O1 K1 C7 113.91(3) 4_576 2_645 ?
O2 K1 C7 23.74(3) 2_645 2_645 ?
O01 K1 C7 87.04(3) . 2_645 ?
O01 K1 C7 160.28(3) 4_576 2_645 ?
O1 K1 C7 105.08(3) . 2_645 ?
O1 K1 C7 23.72(3) 2_645 2_645 ?
O2 K1 O01 71.84(3) 3_676 2_655 ?
O1 K1 O01 158.01(3) 4_576 2_655 ?
O2 K1 O01 51.82(3) 2_645 2_655 ?
O01 K1 O01 122.056(17) . 2_655 ?
O01 K1 O01 101.69(3) 4_576 2_655 ?
O1 K1 O01 69.55(3) . 2_655 ?
O1 K1 O01 92.19(3) 2_645 2_655 ?
C7 K1 O01 69.14(3) 2_645 2_655 ?
O2 K1 C7 128.25(3) 3_676 . ?
O1 K1 C7 116.70(3) 4_576 . ?
O2 K1 C7 100.40(3) 2_645 . ?
O01 K1 C7 79.19(3) . . ?
O01 K1 C7 66.53(3) 4_576 . ?
O1 K1 C7 20.52(2) . . ?
O1 K1 C7 140.86(3) 2_645 . ?
C7 K1 C7 123.71(2) 2_645 . ?
O01 K1 C7 73.14(2) 2_655 . ?
O2 K1 K1 132.33(2) 3_676 4_575 ?
O1 K1 K1 129.30(2) 4_576 4_575 ?
O2 K1 K1 46.40(2) 2_645 4_575 ?
O01 K1 K1 50.11(2) . 4_575 ?
O01 K1 K1 132.71(2) 4_576 4_575 ?
O1 K1 K1 46.417(18) . 4_575 ?
O1 K1 K1 74.08(2) 2_645 4_575 ?
C7 K1 K1 62.69(2) 2_645 4_575 ?
O01 K1 K1 72.220(19) 2_655 4_575 ?
C7 K1 K1 66.940(19) . 4_575 ?
O2 K1 K1 47.68(2) 3_676 4_576 ?
O1 K1 K1 50.66(2) 4_576 4_576 ?
O2 K1 K1 133.59(2) 2_645 4_576 ?
O01 K1 K1 129.86(2) . 4_576 ?
O01 K1 K1 47.32(2) 4_576 4_576 ?
O1 K1 K1 133.62(2) . 4_576 ?
O1 K1 K1 105.89(2) 2_645 4_576 ?
C7 K1 K1 117.29(2) 2_645 4_576 ?
O01 K1 K1 107.812(19) 2_655 4_576 ?
C7 K1 K1 113.09(2) . 4_576 ?
K1 K1 K1 179.957(16) 4_575 4_576 ?
C6 C1 C2 118.84(10) . . ?
C6 C1 C7 117.78(10) . . ?
C2 C1 C7 123.37(10) . . ?
C7 O1 K1 171.20(8) . 4_575 ?
C7 O1 K1 105.83(7) . . ?
K1 O1 K1 82.92(2) 4_575 . ?
C7 O1 K1 88.38(7) . 2_655 ?
K1 O1 K1 89.53(3) 4_575 2_655 ?
K1 O1 K1 110.10(3) . 2_655 ?
O1 C7 O2 123.68(11) . . ?
O1 C7 C1 119.06(10) . . ?
O2 C7 C1 117.25(10) . . ?
O1 C7 K1 67.90(6) . 2_655 ?
O2 C7 K1 61.12(6) . 2_655 ?
C1 C7 K1 156.08(7) . 2_655 ?
O1 C7 K1 53.65(6) . . ?
O2 C7 K1 105.13(7) . . ?
C1 C7 K1 110.44(6) . . ?
K1 C7 K1 92.16(3) 2_655 . ?
C5 C6 C1 122.22(12) . . ?
C5 C6 H6 120.2(14) . . ?
C1 C6 H6 117.6(14) . . ?
C2 N1 H12 112.7(13) . . ?
C2 N1 H11 117.0(17) . . ?
H12 N1 H11 116(2) . . ?
N1 C2 C3 118.72(11) . . ?
N1 C2 C1 122.51(11) . . ?
C3 C2 C1 118.74(11) . . ?
C4 C3 C2 121.19(12) . . ?
C4 C3 H3 121.9(12) . . ?
C2 C3 H3 116.9(12) . . ?
C3 C4 C5 120.24(12) . . ?
C3 C4 H4 121.1(12) . . ?
C5 C4 H4 118.7(12) . . ?
C7 O2 K1 126.43(8) . 3_676 ?
C7 O2 K1 95.14(7) . 2_655 ?
K1 O2 K1 85.92(3) 3_676 2_655 ?
K1 O01 K1 82.57(3) . 4_575 ?
K1 O01 K1 101.60(3) . 2_645 ?
K1 O01 K1 78.31(3) 4_575 2_645 ?
K1 O01 H01 107.8(16) . . ?
K1 O01 H01 141.5(16) 4_575 . ?
K1 O01 H01 63.4(16) 2_645 . ?
K1 O01 H02 122.6(17) . . ?
K1 O01 H02 94.0(17) 4_575 . ?
K1 O01 H02 133.9(17) 2_645 . ?
H01 O01 H02 109(2) . . ?
C6 C5 C4 118.75(12) . . ?
C6 C5 H5 120.7(14) . . ?
C4 C5 H5 120.5(14) . . ?

loop_
_geom_bond_atom_site_label_1
_geom_bond_atom_site_label_2
_geom_bond_distance
_geom_bond_site_symmetry_2
_geom_bond_publ_flag
K1 O2 2.6982(10) 3_676 ?
K1 O1 2.7127(9) 4_576 ?
K1 O2 2.7547(10) 2_645 ?
K1 O01 2.7550(10) . ?
K1 O01 2.8756(11) 4_576 ?
K1 O1 2.8964(10) . ?
K1 O1 2.9042(9) 2_645 ?
K1 C7 3.1332(11) 2_645 ?
K1 O01 3.3601(11) 2_655 ?
K1 C7 3.4599(11) . ?
K1 K1 3.7162 4_575 ?
K1 K1 3.7163 4_576 ?
C1 C6 1.3981(16) . ?
C1 C2 1.4113(15) . ?
C1 C7 1.5130(15) . ?
O1 C7 1.2609(14) . ?
O1 K1 2.7127(9) 4_575 ?
O1 K1 2.9042(9) 2_655 ?
C7 O2 1.2666(14) . ?
C7 K1 3.1332(11) 2_655 ?
C6 C5 1.3908(18) . ?
C6 H6 0.99(2) . ?
N1 C2 1.3915(16) . ?
N1 H12 0.92(2) . ?
N1 H11 0.92(3) . ?
C2 C3 1.4091(17) . ?
C3 C4 1.388(2) . ?
C3 H3 1.03(2) . ?
C4 C5 1.395(2) . ?
C4 H4 1.03(2) . ?
O2 K1 2.6982(10) 3_676 ?
O2 K1 2.7547(10) 2_655 ?
O01 K1 2.8756(11) 4_575 ?
O01 K1 3.3601(11) 2_645 ?
O01 H01 0.92(3) . ?
O01 H02 0.96(3) . ?
C5 H5 1.02(2) . ?

loop_
_geom_hbond_atom_site_label_D
_geom_hbond_atom_site_label_H
_geom_hbond_atom_site_label_A
_geom_hbond_distance_DH
_geom_hbond_distance_HA
_geom_hbond_distance_DA
_geom_hbond_angle_DHA
_geom_hbond_site_symmetry_A
O01 H01 O2 0.92(3) 1.83(3) 2.7269(14) 163(2) 1_545
N1 H12 O1 0.92(2) 2.09(2) 2.7348(14) 125.5(17) .
O01 H02 N1 0.96(3) 2.13(3) 3.0016(16) 150(2) .

loop_
_geom_torsion_atom_site_label_1
_geom_torsion_atom_site_label_2
_geom_torsion_atom_site_label_3
_geom_torsion_atom_site_label_4
_geom_torsion
_geom_torsion_site_symmetry_1
_geom_torsion_site_symmetry_2
_geom_torsion_site_symmetry_3
_geom_torsion_site_symmetry_4
_geom_torsion_publ_flag
O2 K1 O1 C7 -71.52(8) 3_676 . . . ?
O1 K1 O1 C7 66.61(7) 4_576 . . . ?
O2 K1 O1 C7 -148.29(8) 2_645 . . . ?
O01 K1 O1 C7 122.99(8) . . . . ?
O01 K1 O1 C7 7.21(7) 4_576 . . . ?
O1 K1 O1 C7 -176.63(7) 2_645 . . . ?
C7 K1 O1 C7 -156.88(7) 2_645 . . . ?
O01 K1 O1 C7 -96.50(7) 2_655 . . . ?
K1 K1 O1 C7 178.95(8) 4_575 . . . ?
K1 K1 O1 C7 -1.01(8) 4_576 . . . ?
O2 K1 O1 K1 109.53(4) 3_676 . . 4_575 ?
O1 K1 O1 K1 -112.34(4) 4_576 . . 4_575 ?
O2 K1 O1 K1 32.75(3) 2_645 . . 4_575 ?
O01 K1 O1 K1 -55.96(3) . . . 4_575 ?
O01 K1 O1 K1 -171.74(3) 4_576 . . 4_575 ?
O1 K1 O1 K1 4.42(3) 2_645 . . 4_575 ?
C7 K1 O1 K1 24.17(3) 2_645 . . 4_575 ?
O01 K1 O1 K1 84.55(3) 2_655 . . 4_575 ?
C7 K1 O1 K1 -178.95(8) . . . 4_575 ?
K1 K1 O1 K1 -179.964(11) 4_576 . . 4_575 ?
O2 K1 O1 K1 22.64(6) 3_676 . . 2_655 ?
O1 K1 O1 K1 160.76(3) 4_576 . . 2_655 ?
O2 K1 O1 K1 -54.14(3) 2_645 . . 2_655 ?
O01 K1 O1 K1 -142.85(4) . . . 2_655 ?
O01 K1 O1 K1 101.36(3) 4_576 . . 2_655 ?
O1 K1 O1 K1 -82.48(4) 2_645 . . 2_655 ?
C7 K1 O1 K1 -62.73(4) 2_645 . . 2_655 ?
O01 K1 O1 K1 -2.34(3) 2_655 . . 2_655 ?
C7 K1 O1 K1 94.15(8) . . . 2_655 ?
K1 K1 O1 K1 -86.89(3) 4_575 . . 2_655 ?
K1 K1 O1 K1 93.14(3) 4_576 . . 2_655 ?
K1 O1 C7 O2 -102.6(5) 4_575 . . . ?
K1 O1 C7 O2 84.21(11) . . . . ?
K1 O1 C7 O2 -26.24(11) 2_655 . . . ?
K1 O1 C7 C1 78.2(5) 4_575 . . . ?
K1 O1 C7 C1 -95.00(9) . . . . ?
K1 O1 C7 C1 154.56(9) 2_655 . . . ?
K1 O1 C7 K1 -76.4(5) 4_575 . . 2_655 ?
K1 O1 C7 K1 110.44(4) . . . 2_655 ?
K1 O1 C7 K1 173.2(5) 4_575 . . . ?
K1 O1 C7 K1 -110.44(4) 2_655 . . . ?
C6 C1 C7 O1 162.08(11) . . . . ?
C2 C1 C7 O1 -17.15(16) . . . . ?
C6 C1 C7 O2 -17.17(15) . . . . ?
C2 C1 C7 O2 163.60(11) . . . . ?
C6 C1 C7 K1 -96.89(19) . . . 2_655 ?
C2 C1 C7 K1 83.9(2) . . . 2_655 ?
C6 C1 C7 K1 103.18(10) . . . . ?
C2 C1 C7 K1 -76.05(11) . . . . ?
O2 K1 C7 O1 125.78(7) 3_676 . . . ?
O1 K1 C7 O1 -124.64(7) 4_576 . . . ?
O2 K1 C7 O1 32.02(8) 2_645 . . . ?
O01 K1 C7 O1 -51.90(7) . . . . ?
O01 K1 C7 O1 -172.15(8) 4_576 . . . ?
O1 K1 C7 O1 4.61(9) 2_645 . . . ?
C7 K1 C7 O1 27.11(8) 2_645 . . . ?
O01 K1 C7 O1 76.60(7) 2_655 . . . ?
K1 K1 C7 O1 -0.82(7) 4_575 . . . ?
K1 K1 C7 O1 179.20(7) 4_576 . . . ?
O2 K1 C7 O2 4.83(10) 3_676 . . . ?
O1 K1 C7 O2 114.42(8) 4_576 . . . ?
O2 K1 C7 O2 -88.92(8) 2_645 . . . ?
O01 K1 C7 O2 -172.85(8) . . . . ?
O01 K1 C7 O2 66.91(8) 4_576 . . . ?
O1 K1 C7 O2 -120.95(11) . . . . ?
O1 K1 C7 O2 -116.34(8) 2_645 . . . ?
C7 K1 C7 O2 -93.83(8) 2_645 . . . ?
O01 K1 C7 O2 -44.35(7) 2_655 . . . ?
K1 K1 C7 O2 -121.77(8) 4_575 . . . ?
K1 K1 C7 O2 58.26(8) 4_576 . . . ?
O2 K1 C7 C1 -122.54(7) 3_676 . . . ?
O1 K1 C7 C1 -12.96(8) 4_576 . . . ?
O2 K1 C7 C1 143.70(7) 2_645 . . . ?
O01 K1 C7 C1 59.78(7) . . . . ?
O01 K1 C7 C1 -60.47(7) 4_576 . . . ?
O1 K1 C7 C1 111.68(11) . . . . ?
O1 K1 C7 C1 116.28(7) 2_645 . . . ?
C7 K1 C7 C1 138.79(7) 2_645 . . . ?
O01 K1 C7 C1 -171.72(7) 2_655 . . . ?
K1 K1 C7 C1 110.85(7) 4_575 . . . ?
K1 K1 C7 C1 -69.12(7) 4_576 . . . ?
O2 K1 C7 K1 65.46(4) 3_676 . . 2_655 ?
O1 K1 C7 K1 175.05(3) 4_576 . . 2_655 ?
O2 K1 C7 K1 -28.29(3) 2_645 . . 2_655 ?
O01 K1 C7 K1 -112.22(3) . . . 2_655 ?
O01 K1 C7 K1 127.53(4) 4_576 . . 2_655 ?
O1 K1 C7 K1 -60.32(7) . . . 2_655 ?
O1 K1 C7 K1 -55.71(5) 2_645 . . 2_655 ?
C7 K1 C7 K1 -33.21(4) 2_645 . . 2_655 ?
O01 K1 C7 K1 16.28(2) 2_655 . . 2_655 ?
K1 K1 C7 K1 -61.14(2) 4_575 . . 2_655 ?
K1 K1 C7 K1 118.885(19) 4_576 . . 2_655 ?
C2 C1 C6 C5 1.00(19) . . . . ?
C7 C1 C6 C5 -178.27(12) . . . . ?
C6 C1 C2 N1 -177.82(11) . . . . ?
C7 C1 C2 N1 1.40(18) . . . . ?
C6 C1 C2 C3 0.25(17) . . . . ?
C7 C1 C2 C3 179.47(10) . . . . ?
N1 C2 C3 C4 176.99(12) . . . . ?
C1 C2 C3 C4 -1.15(19) . . . . ?
C2 C3 C4 C5 0.8(2) . . . . ?
O1 C7 O2 K1 -60.82(15) . . . 3_676 ?
C1 C7 O2 K1 118.40(9) . . . 3_676 ?
K1 C7 O2 K1 -88.71(8) 2_655 . . 3_676 ?
K1 C7 O2 K1 -4.72(10) . . . 3_676 ?
O1 C7 O2 K1 27.89(12) . . . 2_655 ?
C1 C7 O2 K1 -152.89(8) . . . 2_655 ?
K1 C7 O2 K1 84.00(4) . . . 2_655 ?
O2 K1 O01 K1 -107.16(6) 3_676 . . 4_575 ?
O1 K1 O01 K1 -171.18(3) 4_576 . . 4_575 ?
O2 K1 O01 K1 -32.49(3) 2_645 . . 4_575 ?
O01 K1 O01 K1 127.80(4) 4_576 . . 4_575 ?
O1 K1 O01 K1 51.47(2) . . . 4_575 ?
O1 K1 O01 K1 -78.64(3) 2_645 . . 4_575 ?
C7 K1 O01 K1 -56.25(3) 2_645 . . 4_575 ?
O01 K1 O01 K1 6.80(4) 2_655 . . 4_575 ?
C7 K1 O01 K1 68.89(3) . . . 4_575 ?
K1 K1 O01 K1 -179.958(13) 4_576 . . 4_575 ?
O2 K1 O01 K1 -30.78(8) 3_676 . . 2_645 ?
O1 K1 O01 K1 -94.80(3) 4_576 . . 2_645 ?
O2 K1 O01 K1 43.90(3) 2_645 . . 2_645 ?
O01 K1 O01 K1 -155.82(3) 4_576 . . 2_645 ?
O1 K1 O01 K1 127.85(4) . . . 2_645 ?
O1 K1 O01 K1 -2.26(2) 2_645 . . 2_645 ?
C7 K1 O01 K1 20.13(3) 2_645 . . 2_645 ?
O01 K1 O01 K1 83.18(4) 2_655 . . 2_645 ?
C7 K1 O01 K1 145.28(3) . . . 2_645 ?
K1 K1 O01 K1 76.38(3) 4_575 . . 2_645 ?
K1 K1 O01 K1 -103.57(3) 4_576 . . 2_645 ?
C1 C6 C5 C4 -1.3(2) . . . . ?
C3 C4 C5 C6 0.4(2) . . . . ?
